data_7031718
loop_
_publ_author_name
'Heinl, S.'
'Scheer, M.'

_publ_section_title
;
 Low temperature activation of S8, Sered and \a-Te with [Cp(BIG)Fe(CO)2]
 radicals.
;
_journal_issue 43
_journal_name_full 'Dalton transactions (Cambridge, England : 2003)'
_journal_page_first 16139
_journal_page_last 16142
_journal_paper_doi 10.1039/c4dt01764a
_journal_volume 43
_journal_year 2014
_chemical_compound_source 'see text'
_chemical_formula_moiety 'C112 H130 Fe2 O2 S4'
_chemical_formula_sum 'C112 H130 Fe2 O2 S4'
_chemical_formula_weight 1748.14
_chemical_name_systematic ?
_space_group_IT_number 14
_symmetry_cell_setting monoclinic
_symmetry_Int_Tables_number 14
_symmetry_space_group_name_Hall '-P 2ybc'
_symmetry_space_group_name_H-M 'P 1 21/c 1'
_atom_sites_solution_hydrogens geom
_atom_sites_solution_primary direct
_atom_sites_solution_secondary difmap
_cell_angle_alpha 90
_cell_angle_beta 114.321(3)
_cell_angle_gamma 90
_cell_formula_units_Z 2
_cell_length_a 13.5054(3)
_cell_length_b 28.7294(5)
_cell_length_c 13.3073(3)
_cell_measurement_reflns_used 8950
_cell_measurement_temperature 123.0(3)
_cell_measurement_theta_max 66.4436
_cell_measurement_theta_min 3.5885
_cell_volume 4705.0(2)
_computing_cell_refinement
;
CrysAlisPro, Agilent Technologies,
Version 1.171.36.21 (release 14-08-2012 CrysAlis171 .NET)
(compiled Sep 14 2012,17:21:16)
;
_computing_data_collection
;
CrysAlisPro, Agilent Technologies,
Version 1.171.36.21 (release 14-08-2012 CrysAlis171 .NET)
(compiled Sep 14 2012,17:21:16)
;
_computing_data_reduction
;
CrysAlisPro, Agilent Technologies,
Version 1.171.36.21 (release 14-08-2012 CrysAlis171 .NET)
(compiled Sep 14 2012,17:21:16)
;
_computing_molecular_graphics 'SXGRAPH (Farrugia, 1999)'
_computing_publication_material 'PLATON (Spek, 2003)'
_computing_structure_refinement 'SHELXL-97 (Sheldrick, 1997)'
_computing_structure_solution 'SIR-97 (Altomare, 1999)'
_diffrn_ambient_temperature 123.0(3)
_diffrn_detector_area_resol_mean 10.5431
_diffrn_measured_fraction_theta_full 0.974
_diffrn_measured_fraction_theta_max 0.974
_diffrn_measurement_device_type 'Xcalibur, Ruby, Gemini ultra'
_diffrn_measurement_method '\w scans'
_diffrn_radiation_monochromator mirror
_diffrn_radiation_probe x-ray
_diffrn_radiation_source 'Enhance Ultra (Cu) X-ray Source'
_diffrn_radiation_type CuK\a
_diffrn_radiation_wavelength 1.54178
_diffrn_reflns_av_R_equivalents 0.0341
_diffrn_reflns_av_unetI/netI 0.0447
_diffrn_reflns_limit_h_max 15
_diffrn_reflns_limit_h_min -16
_diffrn_reflns_limit_k_max 28
_diffrn_reflns_limit_k_min -33
_diffrn_reflns_limit_l_max 15
_diffrn_reflns_limit_l_min -15
_diffrn_reflns_number 26963
_diffrn_reflns_reduction_process
;
;
_diffrn_reflns_theta_full 66.55
_diffrn_reflns_theta_max 66.55
_diffrn_reflns_theta_min 3.59
_exptl_absorpt_coefficient_mu 3.683
_exptl_absorpt_correction_T_max 0.844
_exptl_absorpt_correction_T_min 0.460
_exptl_absorpt_correction_type analytical
_exptl_absorpt_process_details
;
CrysAlisPro, Agilent Technologies,
Version 1.171.36.21 (release 14-08-2012 CrysAlis171 .NET)
(compiled Sep 14 2012,17:21:16)
Analytical numeric absorption correction using a multifaceted crystal
            model based on expressions derived by R.C. Clark & J.S. Reid.
(Clark, R. C. & Reid, J. S. (1995). Acta Cryst. A51, 887-897)
;
_exptl_crystal_colour brown
_exptl_crystal_density_diffrn 1.234
_exptl_crystal_density_method 'Not Measured'
_exptl_crystal_description plate
_exptl_crystal_F_000 1868
_exptl_crystal_size_max 0.3029
_exptl_crystal_size_mid 0.1807
_exptl_crystal_size_min 0.0464
_refine_diff_density_max 0.406
_refine_diff_density_min -0.230
_refine_diff_density_rms 0.044
_refine_ls_extinction_method none
_refine_ls_goodness_of_fit_ref 0.909
_refine_ls_hydrogen_treatment constr
_refine_ls_matrix_type full
_refine_ls_number_parameters 640
_refine_ls_number_reflns 8085
_refine_ls_number_restraints 21
_refine_ls_restrained_S_all 0.933
_refine_ls_R_factor_all 0.0516
_refine_ls_R_factor_gt 0.0376
_refine_ls_shift/su_max 0.001
_refine_ls_shift/su_mean 0.000
_refine_ls_structure_factor_coef Fsqd
_refine_ls_weighting_details 'calc w=1/[\s^2^(Fo^2^)+(0.0601P)^2^]         where P=(Fo^2^+2Fc^2^)/3'
_refine_ls_weighting_scheme calc
_refine_ls_wR_factor_gt 0.0924
_refine_ls_wR_factor_ref 0.0955
_reflns_number_gt 5811
_reflns_number_total 8085
_reflns_threshold_expression >2\s(i)
_cod_data_source_file c4dt01764a2.cif
_cod_data_source_block 2a
_cod_depositor_comments
;
The following automatic conversions were performed:

'_symmetry_cell_setting' value 'Monoclinic' changed to 'monoclinic'
according to
/usr/data/users/saulius/crontab/automatic-downloads/rss-feeds/RSC/lib/dictionaries/cif_core.dic
dictionary named 'cif_core.dic' version 2.4.2 from 2011-04-26.

Automatic conversion script
Id: cif_fix_values 2281 2013-09-26 08:29:07Z andrius 

 Adding full bibliography for 7031718--7031724.cif.
;
_cod_original_sg_symbol_H-M 'P 21/c'
_cod_database_code 7031718

loop_
_symmetry_equiv_pos_site_id
_symmetry_equiv_pos_as_xyz
1 x,y,z
2 -x,1/2+y,1/2-z
3 -x,-y,-z
4 x,1/2-y,1/2+z

loop_
_atom_site_aniso_label
_atom_site_aniso_U_11
_atom_site_aniso_U_22
_atom_site_aniso_U_33
_atom_site_aniso_U_23
_atom_site_aniso_U_13
_atom_site_aniso_U_12
Fe1 0.0313(2) 0.0299(2) 0.0316(2) 0.0010(2) 0.0140(2) 0.0042(2)
S1 0.0408(3) 0.0374(3) 0.0345(3) 0.0040(3) 0.0198(3) 0.0113(3)
S2 0.0349(3) 0.0470(4) 0.0322(3) 0.0035(3) 0.0159(3) 0.0086(3)
O1 0.0696(12) 0.0396(11) 0.0489(11) -0.0059(9) 0.0314(10) -0.0072(9)
C1 0.0291(11) 0.0324(13) 0.0276(11) 0.0020(9) 0.0120(10) 0.0021(9)
C2 0.0321(11) 0.0349(14) 0.0278(11) -0.0035(10) 0.0144(10) 0.0027(10)
C3 0.0340(12) 0.0356(14) 0.0299(11) -0.0013(10) 0.0166(10) 0.0047(10)
C4 0.0301(11) 0.0358(14) 0.0304(12) -0.0020(10) 0.0138(10) 0.0022(10)
C5 0.0314(12) 0.0353(13) 0.0278(11) 0.0024(10) 0.0146(10) 0.0035(10)
C6 0.0315(12) 0.0310(13) 0.0342(12) -0.0007(10) 0.0150(10) 0.0017(10)
C7 0.0313(12) 0.0383(14) 0.0377(13) 0.0031(11) 0.0169(11) 0.0016(10)
C8 0.0338(12) 0.0427(15) 0.0379(13) 0.0048(11) 0.0178(11) 0.0006(10)
C9 0.0391(14) 0.0464(16) 0.0395(13) 0.0102(12) 0.0167(12) 0.0101(11)
C10 0.0294(12) 0.0606(18) 0.0433(14) 0.0025(13) 0.0176(11) 0.0009(12)
C11 0.0317(13) 0.0574(17) 0.0408(14) 0.0042(13) 0.0152(12) 0.0097(12)
C12 0.0359(14) 0.080(2) 0.0634(18) 0.0178(17) 0.0195(14) 0.0183(14)
C13 0.031(2) 0.068(3) 0.051(3) 0.010(3) 0.015(2) 0.015(2)
C14 0.039(4) 0.058(6) 0.053(4) 0.017(4) 0.019(3) 0.006(4)
C15 0.045(3) 0.074(4) 0.068(4) 0.004(3) 0.020(3) -0.003(3)
C16 0.0342(12) 0.0290(13) 0.0400(13) -0.0004(10) 0.0204(11) 0.0033(10)
C17 0.0343(12) 0.0363(14) 0.0408(13) 0.0006(11) 0.0185(11) 0.0012(10)
C18 0.0483(14) 0.0333(14) 0.0407(14) -0.0009(11) 0.0238(12) 0.0003(11)
C19 0.0332(13) 0.0441(15) 0.0468(14) -0.0085(12) 0.0185(12) -0.0026(11)
C20 0.0589(16) 0.0321(14) 0.0538(16) 0.0017(12) 0.0351(14) -0.0009(12)
C21 0.0423(14) 0.0368(15) 0.0582(16) -0.0074(12) 0.0320(13) -0.0034(11)
C22 0.0569(17) 0.0420(16) 0.0711(19) -0.0110(14) 0.0413(16) -0.0122(13)
C23 0.0539(16) 0.0372(15) 0.0670(18) -0.0096(13) 0.0347(15) -0.0104(12)
C24 0.0596(17) 0.0391(16) 0.071(2) -0.0070(14) 0.0338(16) -0.0090(13)
C25 0.086(2) 0.0403(18) 0.112(3) -0.0174(18) 0.057(2) -0.0066(15)
C26 0.0381(13) 0.0353(14) 0.0368(13) 0.0054(11) 0.0220(11) 0.0049(10)
C27 0.0438(14) 0.0357(14) 0.0430(14) 0.0030(11) 0.0235(12) 0.0059(11)
C28 0.0385(13) 0.0430(15) 0.0376(13) 0.0050(11) 0.0216(11) 0.0074(11)
C29 0.0581(17) 0.0317(14) 0.0576(16) 0.0045(12) 0.0363(15) 0.0069(12)
C30 0.0419(14) 0.0506(17) 0.0478(15) 0.0159(13) 0.0268(13) 0.0154(12)
C31 0.0559(17) 0.0412(16) 0.0597(17) 0.0167(14) 0.0392(15) 0.0184(13)
C32 0.089(2) 0.051(2) 0.089(2) 0.0205(18) 0.048(2) 0.0332(17)
C33 0.059(3) 0.045(3) 0.075(3) 0.010(2) 0.027(2) 0.0077(19)
C34 0.066(3) 0.051(3) 0.096(4) 0.005(3) 0.027(3) 0.005(2)
C35 0.075(3) 0.071(4) 0.112(5) 0.031(3) 0.038(3) -0.008(3)
C36 0.0273(12) 0.0427(14) 0.0352(12) -0.0023(11) 0.0105(10) 0.0017(10)
C37 0.0346(12) 0.0390(14) 0.0375(13) 0.0002(11) 0.0147(11) 0.0015(10)
C38 0.0362(14) 0.083(2) 0.0687(19) -0.0358(18) 0.0242(14) -0.0115(15)
C39 0.0348(13) 0.0567(17) 0.0444(15) 0.0004(13) 0.0185(12) 0.0010(12)
C40 0.0377(15) 0.092(3) 0.075(2) -0.0441(19) 0.0189(15) -0.0183(15)
C41 0.0318(13) 0.066(2) 0.0464(15) -0.0025(14) 0.0088(12) -0.0057(13)
C42 0.0368(15) 0.079(2) 0.0557(18) -0.0034(17) 0.0130(14) -0.0136(14)
C43 0.042(5) 0.113(7) 0.094(7) -0.033(5) 0.033(4) -0.034(4)
C44 0.033(2) 0.088(4) 0.060(3) 0.000(3) 0.017(2) -0.006(2)
C45 0.056(3) 0.098(5) 0.092(4) -0.028(4) 0.042(3) -0.014(3)
C46 0.0288(11) 0.0308(13) 0.0363(12) 0.0016(10) 0.0126(10) -0.0006(10)
C47 0.0371(13) 0.0391(15) 0.0496(15) -0.0012(12) 0.0232(12) -0.0011(11)
C48 0.0417(14) 0.0349(14) 0.0481(15) 0.0051(11) 0.0249(12) 0.0032(11)
C49 0.0432(14) 0.0412(16) 0.0577(16) 0.0046(13) 0.0264(13) -0.0088(12)
C50 0.0508(16) 0.0346(15) 0.0569(16) 0.0041(13) 0.0262(14) 0.0091(12)
C51 0.0404(14) 0.0328(14) 0.0551(16) 0.0056(12) 0.0168(13) -0.0027(11)
C52 0.0550(16) 0.0344(15) 0.073(2) 0.0090(14) 0.0249(16) 0.0005(12)
C53 0.0564(18) 0.0491(18) 0.087(2) 0.0200(18) 0.0246(18) -0.0054(14)
C54 0.048(3) 0.036(3) 0.056(4) 0.008(3) 0.019(4) -0.002(2)
C55 0.054(2) 0.037(2) 0.060(2) 0.0068(18) 0.025(2) -0.0004(17)
C56 0.0411(13) 0.0356(15) 0.0385(13) 0.0066(12) 0.0217(12) 0.0047(11)
C35A 0.103(10) 0.083(9) 0.104(10) -0.032(8) 0.072(9) -0.001(8)
C43B 0.034(8) 0.078(10) 0.041(6) 0.029(7) 0.000(6) -0.015(5)
C13B 0.024(3) 0.098(6) 0.059(4) 0.030(4) 0.012(3) 0.014(3)
C14B 0.041(5) 0.079(10) 0.057(6) 0.032(6) 0.017(4) 0.009(7)
C15B 0.051(4) 0.099(6) 0.040(4) 0.027(4) 0.007(3) 0.000(4)
C33A 0.072(7) 0.064(7) 0.077(8) 0.004(6) 0.035(6) 0.015(6)
C34A 0.151(13) 0.082(10) 0.110(11) 0.017(8) 0.077(10) 0.054(9)
C45B 0.075(7) 0.091(8) 0.116(9) 0.008(7) 0.057(7) 0.001(6)
C54B 0.057(9) 0.090(13) 0.042(9) 0.000(8) 0.030(9) -0.001(8)
C44B 0.057(5) 0.077(7) 0.089(7) 0.003(6) 0.030(5) -0.006(5)
C55B 0.067(8) 0.045(7) 0.067(8) 0.002(6) 0.029(7) 0.006(6)

loop_
_atom_site_label
_atom_site_type_symbol
_atom_site_thermal_displace_type
_atom_site_fract_x
_atom_site_fract_y
_atom_site_fract_z
_atom_site_occupancy
_atom_site_U_iso_or_equiv
_atom_site_calc_flag
_atom_site_refinement_flags
_atom_site_disorder_assembly
_atom_site_disorder_group
Fe1 Fe Uani 1.02249(3) 0.01505(1) 0.34551(3) 1.000 0.0306(1) d . . .
S1 S Uani 1.11149(5) -0.03672(2) 0.47552(5) 1.000 0.0362(2) d . . .
S2 S Uani 0.87086(5) 0.02122(2) 0.37177(5) 1.000 0.0374(2) d . . .
O1 O Uani 1.11286(15) 0.09063(6) 0.50138(15) 1.000 0.0504(7) d . . .
C1 C Uani 0.92238(17) 0.02315(8) 0.16771(17) 1.000 0.0296(7) d . . .
C2 C Uani 0.95679(17) -0.02429(8) 0.19359(17) 1.000 0.0309(7) d . . .
C3 C Uani 1.07411(18) -0.02507(8) 0.23650(18) 1.000 0.0320(7) d . . .
C4 C Uani 1.11160(18) 0.02192(8) 0.24591(18) 1.000 0.0317(7) d . . .
C5 C Uani 1.01692(18) 0.05182(8) 0.20437(18) 1.000 0.0307(7) d . . .
C6 C Uani 0.80975(17) 0.03949(8) 0.10183(18) 1.000 0.0318(7) d . . .
C7 C Uani 0.79139(18) 0.07168(8) 0.01790(19) 1.000 0.0349(8) d . . .
C8 C Uani 0.71941(18) 0.02232(8) 0.1150(2) 1.000 0.0371(8) d . . .
C9 C Uani 0.68743(19) 0.08640(9) -0.0490(2) 1.000 0.0415(8) d . . .
C10 C Uani 0.61669(19) 0.03844(10) 0.0500(2) 1.000 0.0436(9) d . . .
C11 C Uani 0.59763(19) 0.07096(9) -0.0336(2) 1.000 0.0432(9) d . B .
C12 C Uani 0.4835(2) 0.08839(12) -0.1003(3) 1.000 0.0601(10) d D . .
C13 C Uani 0.4610(4) 0.11438(18) -0.2050(4) 0.570 0.0506(16) d DP B 1
C14 C Uani 0.4635(9) 0.0821(3) -0.2948(8) 0.570 0.050(3) d DP B 1
C15 C Uani 0.3783(4) 0.04487(19) -0.3272(5) 0.570 0.063(2) d DP B 1
C16 C Uani 0.88588(18) -0.06599(8) 0.17039(19) 1.000 0.0327(7) d . . .
C17 C Uani 0.81485(18) -0.07683(8) 0.0629(2) 1.000 0.0361(8) d . . .
C18 C Uani 0.8930(2) -0.09646(8) 0.2541(2) 1.000 0.0390(8) d . . .
C19 C Uani 0.75548(19) -0.11784(9) 0.0396(2) 1.000 0.0407(8) d . . .
C20 C Uani 0.8322(2) -0.13696(9) 0.2301(2) 1.000 0.0443(9) d . . .
C21 C Uani 0.7642(2) -0.14880(9) 0.1234(2) 1.000 0.0420(9) d . . .
C22 C Uani 0.7037(2) -0.19455(9) 0.0986(3) 1.000 0.0517(10) d . . .
C23 C Uani 0.7541(2) -0.23102(9) 0.0508(2) 1.000 0.0495(9) d . . .
C24 C Uani 0.7003(2) -0.27857(9) 0.0342(3) 1.000 0.0543(10) d . . .
C25 C Uani 0.7442(3) -0.31285(10) -0.0224(3) 1.000 0.0741(13) d . . .
C26 C Uani 1.14185(18) -0.06768(8) 0.25703(19) 1.000 0.0346(8) d . . .
C27 C Uani 1.1049(2) -0.10534(8) 0.1859(2) 1.000 0.0390(8) d . . .
C28 C Uani 1.24612(19) -0.07000(9) 0.34272(19) 1.000 0.0377(8) d . . .
C29 C Uani 1.1697(2) -0.14429(9) 0.1988(2) 1.000 0.0450(9) d . . .
C30 C Uani 1.3096(2) -0.10941(9) 0.3545(2) 1.000 0.0440(9) d . . .
C31 C Uani 1.2722(2) -0.14692(9) 0.2830(2) 1.000 0.0472(10) d . . .
C32 C Uani 1.3408(3) -0.19025(10) 0.2987(3) 1.000 0.0726(12) d D . .
C33 C Uani 1.3055(3) -0.22774(13) 0.3632(4) 0.700 0.0599(17) d DP . 1
C34 C Uani 1.3713(4) -0.27062(14) 0.3865(4) 0.700 0.0731(19) d DP . 1
C35 C Uani 1.3418(4) -0.30419(18) 0.4566(5) 0.700 0.086(2) d DP . 1
C36 C Uani 1.22405(18) 0.03821(9) 0.27111(19) 1.000 0.0359(7) d . . .
C37 C Uani 1.27823(18) 0.02048(8) 0.21096(19) 1.000 0.0371(8) d . . .
C38 C Uani 1.2736(2) 0.07348(11) 0.3448(3) 1.000 0.0618(10) d . . .
C39 C Uani 1.37869(19) 0.03801(9) 0.2241(2) 1.000 0.0446(9) d . . .
C40 C Uani 1.3746(2) 0.09076(12) 0.3586(3) 1.000 0.0697(13) d . . .
C41 C Uani 1.4287(2) 0.07320(10) 0.2987(2) 1.000 0.0505(9) d . . .
C42 C Uani 1.5366(2) 0.09321(12) 0.3101(3) 1.000 0.0592(10) d . . .
C43 C Uani 1.5165(11) 0.1298(5) 0.2257(12) 0.640 0.081(4) d DP . 1
C44 C Uani 1.4490(3) 0.17357(18) 0.2254(4) 0.640 0.0610(18) d DP . 1
C45 C Uani 1.4963(4) 0.2044(2) 0.3216(5) 0.640 0.078(2) d P . 1
C46 C Uani 1.01980(17) 0.10329(8) 0.19133(18) 1.000 0.0322(7) d . . .
C47 C Uani 1.07301(19) 0.12193(9) 0.1315(2) 1.000 0.0402(8) d . . .
C48 C Uani 0.96752(19) 0.13356(8) 0.2348(2) 1.000 0.0395(8) d . . .
C49 C Uani 1.0743(2) 0.16950(9) 0.1144(2) 1.000 0.0455(9) d . . .
C50 C Uani 0.9696(2) 0.18119(9) 0.2188(2) 1.000 0.0461(9) d . . .
C51 C Uani 1.0222(2) 0.20022(9) 0.1576(2) 1.000 0.0437(8) d . . .
C52 C Uani 1.0189(2) 0.25172(9) 0.1353(3) 1.000 0.0546(10) d . . .
C53 C Uani 0.9297(2) 0.26633(10) 0.0280(3) 1.000 0.0658(11) d . . .
C54 C Uani 0.9184(6) 0.3206(2) 0.0189(5) 0.730 0.0475(19) d P . 1
C55 C Uani 0.8186(3) 0.33538(13) -0.0820(3) 0.730 0.0498(12) d P . 1
C56 C Uani 1.07814(19) 0.06069(9) 0.4403(2) 1.000 0.0366(8) d . . .
C35A C Uani 1.4516(11) -0.2624(5) 0.1210(10) 0.300 0.087(6) d DP . 2
C43B C Uani 1.5383(15) 0.1252(8) 0.2134(15) 0.360 0.056(5) d P . 2
C13B C Uani 0.4251(5) 0.0581(3) -0.2168(5) 0.430 0.062(3) d DP B 2
C14B C Uani 0.4687(12) 0.0632(4) -0.3016(10) 0.430 0.060(4) d DP B 2
C15B C Uani 0.4110(6) 0.0344(3) -0.4034(5) 0.430 0.067(3) d DP B 2
C33A C Uani 1.3693(8) -0.2044(4) 0.2074(8) 0.300 0.070(4) d DP . 2
C34A C Uani 1.4556(11) -0.2400(4) 0.2238(9) 0.300 0.107(7) d DP . 2
C45B C Uani 1.6454(8) 0.1702(4) 0.1236(10) 0.360 0.088(5) d DP . 2
C54B C Uani 0.9121(18) 0.3116(7) -0.0278(12) 0.270 0.060(6) d P . 2
C44B C Uani 1.6510(7) 0.1373(3) 0.2180(8) 0.360 0.074(4) d DP . 2
C55B C Uani 0.8552(11) 0.3303(4) 0.0337(10) 0.270 0.059(4) d P . 2
H7 H Uiso 0.85010 0.08350 0.00660 1.000 0.0420 c R . .
H8 H Uiso 0.72850 -0.00030 0.16810 1.000 0.0450 c R . .
H17 H Uiso 0.80710 -0.05640 0.00600 1.000 0.0430 c R . .
H18 H Uiso 0.93890 -0.08960 0.32680 1.000 0.0470 c R . .
H19 H Uiso 0.70920 -0.12480 -0.03290 1.000 0.0490 c R . .
H20 H Uiso 0.83740 -0.15670 0.28740 1.000 0.0530 c R . .
H22A H Uiso 0.62920 -0.18910 0.04680 1.000 0.0620 c R . .
H22B H Uiso 0.70220 -0.20660 0.16610 1.000 0.0620 c R . .
H23A H Uiso 0.75000 -0.21990 -0.01970 1.000 0.0590 c R . .
H23B H Uiso 0.83040 -0.23430 0.09960 1.000 0.0590 c R . .
H24A H Uiso 0.71030 -0.29100 0.10550 1.000 0.0650 c R . .
H24B H Uiso 0.62280 -0.27490 -0.00920 1.000 0.0650 c R . .
H25A H Uiso 0.70720 -0.34210 -0.03040 1.000 0.1110 c R . .
H25B H Uiso 0.82050 -0.31720 0.02090 1.000 0.1110 c R . .
H25C H Uiso 0.73290 -0.30120 -0.09390 1.000 0.1110 c R . .
H27 H Uiso 1.03580 -0.10440 0.12880 1.000 0.0470 c R . .
H28 H Uiso 1.27270 -0.04520 0.39150 1.000 0.0450 c R . .
H29 H Uiso 1.14350 -0.16900 0.14980 1.000 0.0540 c R . .
H30 H Uiso 1.37860 -0.11070 0.41160 1.000 0.0530 c R . .
H32A H Uiso 1.41690 -0.18260 0.33970 0.700 0.0870 c RP . 1
H32B H Uiso 1.33140 -0.20250 0.22750 0.700 0.0870 c RP . 1
H33A H Uiso 1.31140 -0.21440 0.43240 0.700 0.0720 c RP . 1
H33B H Uiso 1.22990 -0.23570 0.32040 0.700 0.0720 c RP . 1
H34A H Uiso 1.44760 -0.26260 0.42410 0.700 0.0870 c RP . 1
H34B H Uiso 1.36060 -0.28560 0.31740 0.700 0.0870 c RP . 1
H35A H Uiso 1.38630 -0.33150 0.47000 0.700 0.1290 c RP . 1
H35B H Uiso 1.26670 -0.31270 0.41900 0.700 0.1290 c RP . 1
H35C H Uiso 1.35360 -0.28970 0.52560 0.700 0.1290 c RP . 1
H37 H Uiso 1.24690 -0.00350 0.16100 1.000 0.0450 c R . .
H38 H Uiso 1.23880 0.08600 0.38610 1.000 0.0740 c R . .
H39 H Uiso 1.41300 0.02580 0.18190 1.000 0.0540 c R . .
H40 H Uiso 1.40620 0.11460 0.40900 1.000 0.0840 c R . .
H42A H Uiso 1.57480 0.10630 0.38320 0.640 0.0710 c RP . 1
H42B H Uiso 1.58140 0.06880 0.30020 0.640 0.0710 c RP . 1
H43A H Uiso 1.48090 0.11510 0.15410 0.640 0.0980 c RP . 1
H43B H Uiso 1.58680 0.14060 0.23160 0.640 0.0980 c RP . 1
H44A H Uiso 1.43730 0.19160 0.15990 0.640 0.0730 c RP . 1
H44B H Uiso 1.37830 0.16340 0.21960 0.640 0.0730 c RP . 1
H45A H Uiso 1.44520 0.22850 0.31670 0.640 0.1170 c RP . 1
H45B H Uiso 1.56170 0.21820 0.32330 0.640 0.1170 c RP . 1
H45C H Uiso 1.51280 0.18670 0.38780 0.640 0.1170 c RP . 1
H47 H Uiso 1.10870 0.10220 0.10200 1.000 0.0480 c R . .
H48 H Uiso 0.93080 0.12180 0.27490 1.000 0.0470 c R . .
H49 H Uiso 1.11040 0.18100 0.07340 1.000 0.0550 c R . .
H50 H Uiso 0.93500 0.20090 0.24970 1.000 0.0550 c R . .
H52A H Uiso 1.01010 0.26810 0.19480 1.000 0.0650 c R . .
H52B H Uiso 1.08810 0.26110 0.13570 1.000 0.0650 c R . .
H53A H Uiso 0.86160 0.25290 0.02170 0.640 0.0790 c RP . 1
H53B H Uiso 0.94500 0.25460 -0.03250 0.640 0.0790 c RP . 1
H54A H Uiso 0.91340 0.33280 0.08470 0.730 0.0570 c RP . 1
H54B H Uiso 0.98270 0.33380 0.01470 0.730 0.0570 c RP . 1
H55A H Uiso 0.81560 0.36870 -0.08650 0.730 0.0750 c RP . 1
H55B H Uiso 0.75440 0.32390 -0.07600 0.730 0.0750 c RP . 1
H55C H Uiso 0.82260 0.32280 -0.14700 0.730 0.0750 c RP . 1
H9 H Uiso 0.67760 0.10720 -0.10590 1.000 0.0500 c R . .
H10 H Uiso 0.55810 0.02730 0.06250 1.000 0.0520 c R . .
H12A H Uiso 0.43520 0.06170 -0.11850 0.570 0.0720 c RP A 1
H12B H Uiso 0.46360 0.10850 -0.05300 0.570 0.0720 c RP A 1
H13A H Uiso 0.51490 0.13870 -0.19100 0.570 0.0600 c RP B 1
H13B H Uiso 0.39020 0.12910 -0.23020 0.570 0.0600 c RP B 1
H14A H Uiso 0.45350 0.10050 -0.35950 0.570 0.0600 c RP B 1
H14B H Uiso 0.53450 0.06750 -0.26910 0.570 0.0600 c RP B 1
H15A H Uiso 0.38500 0.02540 -0.38270 0.570 0.0950 c RP B 1
H15B H Uiso 0.30760 0.05900 -0.35580 0.570 0.0950 c RP B 1
H15C H Uiso 0.38790 0.02640 -0.26370 0.570 0.0950 c RP B 1
H12C H Uiso 0.48550 0.12100 -0.11800 0.430 0.0720 d RP A 2
H12D H Uiso 0.44100 0.08540 -0.05700 0.430 0.0720 d RP A 2
H13C H Uiso 0.42890 0.02540 -0.19730 0.430 0.0750 c RP B 2
H13D H Uiso 0.34880 0.06650 -0.25040 0.430 0.0750 c RP B 2
H14C H Uiso 0.54490 0.05460 -0.26940 0.430 0.0720 c RP B 2
H14D H Uiso 0.46420 0.09570 -0.32290 0.430 0.0720 c RP B 2
H15D H Uiso 0.44250 0.04010 -0.45510 0.430 0.1010 c RP B 2
H15E H Uiso 0.33550 0.04270 -0.43630 0.430 0.1010 c RP B 2
H15F H Uiso 0.41820 0.00200 -0.38390 0.430 0.1010 c RP B 2
H32C H Uiso 1.40800 -0.18580 0.36370 0.300 0.0870 d RP . 2
H32D H Uiso 1.30250 -0.21600 0.31400 0.300 0.0870 d RP . 2
H33C H Uiso 1.39020 -0.17630 0.18040 0.300 0.0840 c RP . 2
H33D H Uiso 1.30310 -0.21560 0.14840 0.300 0.0840 c RP . 2
H34C H Uiso 1.51370 -0.28220 0.13870 0.300 0.1310 c RP . 2
H34D H Uiso 1.45190 -0.23880 0.07000 0.300 0.1310 c RP . 2
H34E H Uiso 1.38640 -0.28060 0.08810 0.300 0.1310 c RP . 2
H35D H Uiso 1.52600 -0.22520 0.26100 0.300 0.1280 c RP . 2
H35E H Uiso 1.45000 -0.26410 0.27210 0.300 0.1280 c RP . 2
H42C H Uiso 1.58850 0.06790 0.32660 0.360 0.0710 d RP . 2
H42D H Uiso 1.56240 0.11400 0.37320 0.360 0.0710 d RP . 2
H43C H Uiso 1.49700 0.10970 0.14390 0.360 0.0670 c RP . 2
H43D H Uiso 1.50100 0.15400 0.21350 0.360 0.0670 c RP . 2
H44C H Uiso 1.68760 0.10880 0.21390 0.360 0.0890 c RP . 2
H44D H Uiso 1.69390 0.15200 0.28820 0.360 0.0890 c RP . 2
H45D H Uiso 1.71680 0.17400 0.12570 0.360 0.1320 c RP . 2
H45E H Uiso 1.61770 0.19990 0.13260 0.360 0.1320 c RP . 2
H45F H Uiso 1.59820 0.15700 0.05400 0.360 0.1320 c RP . 2
H53C H Uiso 0.93470 0.24530 -0.02680 0.360 0.0790 d RP . 2
H53D H Uiso 0.86270 0.25840 0.03420 0.360 0.0790 d RP . 2
H54C H Uiso 0.97920 0.32790 -0.01440 0.270 0.0720 c RP . 2
H54D H Uiso 0.86720 0.30950 -0.10630 0.270 0.0720 c RP . 2
H55D H Uiso 0.83540 0.36210 0.01210 0.270 0.0890 c RP . 2
H55E H Uiso 0.90140 0.32920 0.11110 0.270 0.0890 c RP . 2
H55F H Uiso 0.79080 0.31240 0.01900 0.270 0.0890 c RP . 2

loop_
_atom_type_symbol
_atom_type_description
_atom_type_scat_dispersion_real
_atom_type_scat_dispersion_imag
_atom_type_scat_source
C C 0.0181 0.0091 ' International Tables Vol C Tables 4.2.6.8 and 6.1.1.4'
H H 0.0000 0.0000 ' International Tables Vol C Tables 4.2.6.8 and 6.1.1.4'
Fe Fe -1.1336 3.1974 ' International Tables Vol C Tables 4.2.6.8 and 6.1.1.4'
O O 0.0492 0.0322 ' International Tables Vol C Tables 4.2.6.8 and 6.1.1.4'
S S 0.3331 0.5567 ' International Tables Vol C Tables 4.2.6.8 and 6.1.1.4'

loop_
_geom_angle_atom_site_label_1
_geom_angle_atom_site_label_2
_geom_angle_atom_site_label_3
_geom_angle
_geom_angle_site_symmetry_3
_geom_angle_publ_flag
S1 Fe1 S2 99.73(3) . yes
S1 Fe1 C1 143.47(6) . yes
S1 Fe1 C2 105.09(6) . yes
S1 Fe1 C3 86.88(6) . yes
S1 Fe1 C4 106.43(7) . yes
S1 Fe1 C5 146.13(7) . yes
S1 Fe1 C56 90.36(8) . yes
S2 Fe1 C1 87.86(7) . yes
S2 Fe1 C2 97.98(7) . yes
S2 Fe1 C3 135.64(7) . yes
S2 Fe1 C4 151.88(7) . yes
S2 Fe1 C5 113.52(7) . yes
S2 Fe1 C56 88.68(9) . yes
C1 Fe1 C2 38.40(8) . yes
C1 Fe1 C3 64.14(9) . yes
C1 Fe1 C4 64.95(9) . yes
C1 Fe1 C5 38.41(9) . yes
C1 Fe1 C56 125.72(10) . yes
C2 Fe1 C3 38.91(9) . yes
C2 Fe1 C4 65.61(9) . yes
C2 Fe1 C5 65.34(9) . yes
C2 Fe1 C56 161.76(10) . yes
C3 Fe1 C4 38.67(9) . yes
C3 Fe1 C5 65.17(9) . yes
C3 Fe1 C56 135.40(11) . yes
C4 Fe1 C5 39.70(9) . yes
C4 Fe1 C56 101.11(11) . yes
C5 Fe1 C56 96.44(10) . yes
Fe1 S1 S2 116.28(3) 3_756 yes
Fe1 S2 S1 116.52(4) 3_756 yes
Fe1 C1 C2 69.32(12) . yes
Fe1 C1 C5 68.06(12) . yes
Fe1 C1 C6 133.99(16) . yes
C2 C1 C5 108.1(2) . no
C2 C1 C6 126.4(2) . no
C5 C1 C6 125.1(2) . no
Fe1 C2 C1 72.28(12) . yes
Fe1 C2 C3 71.21(12) . yes
Fe1 C2 C16 126.69(16) . yes
C1 C2 C3 107.7(2) . no
C1 C2 C16 126.8(2) . no
C3 C2 C16 125.3(2) . no
Fe1 C3 C2 69.88(13) . yes
Fe1 C3 C4 68.97(13) . yes
Fe1 C3 C26 130.94(16) . yes
C2 C3 C4 108.1(2) . no
C2 C3 C26 125.3(2) . no
C4 C3 C26 126.4(2) . no
Fe1 C4 C3 72.37(14) . yes
Fe1 C4 C5 69.93(14) . yes
Fe1 C4 C36 132.26(16) . yes
C3 C4 C5 107.6(2) . no
C3 C4 C36 127.5(2) . no
C5 C4 C36 123.9(2) . no
Fe1 C5 C1 73.53(13) . yes
Fe1 C5 C4 70.37(13) . yes
Fe1 C5 C46 126.98(16) . yes
C1 C5 C4 108.3(2) . no
C1 C5 C46 126.6(2) . no
C4 C5 C46 124.9(2) . no
C1 C6 C7 119.0(2) . no
C1 C6 C8 123.5(2) . no
C7 C6 C8 117.4(2) . no
C6 C7 C9 121.2(2) . no
C6 C8 C10 120.7(2) . no
C7 C9 C11 121.7(2) . no
C8 C10 C11 122.3(3) . no
C9 C11 C10 116.6(2) . no
C9 C11 C12 123.4(2) . no
C10 C11 C12 119.9(3) . no
C11 C12 C13 118.6(3) . no
C11 C12 C13B 110.5(3) . no
C12 C13 C14 111.4(5) . no
C12 C13B C14B 118.3(7) . no
C13 C14 C15 113.4(8) . no
C13B C14B C15B 114.3(11) . no
C17 C16 C18 118.3(2) . no
C2 C16 C17 120.5(2) . no
C2 C16 C18 121.1(2) . no
C16 C17 C19 120.7(2) . no
C16 C18 C20 120.4(2) . no
C17 C19 C21 120.9(2) . no
C18 C20 C21 121.7(2) . no
C20 C21 C22 120.7(2) . no
C19 C21 C20 117.9(2) . no
C19 C21 C22 121.4(2) . no
C21 C22 C23 113.3(2) . no
C22 C23 C24 114.2(2) . no
C23 C24 C25 113.5(3) . no
C3 C26 C28 121.7(2) . no
C3 C26 C27 119.7(2) . no
C27 C26 C28 118.4(2) . no
C26 C27 C29 120.9(2) . no
C26 C28 C30 119.8(2) . no
C27 C29 C31 121.1(2) . no
C28 C30 C31 121.5(2) . no
C29 C31 C32 120.7(2) . no
C29 C31 C30 118.4(2) . no
C30 C31 C32 121.0(3) . no
C31 C32 C33A 117.7(5) . no
C31 C32 C33 109.5(3) . no
C32 C33 C34 113.3(4) . no
C32 C33A C34A 121.3(8) . no
C33 C34 C35 112.0(5) . no
C33A C34A C35A 115.4(10) . no
C4 C36 C38 122.9(2) . no
C37 C36 C38 117.7(3) . no
C4 C36 C37 119.1(2) . no
C36 C37 C39 121.0(2) . no
C36 C38 C40 121.3(3) . no
C37 C39 C41 121.2(2) . no
C38 C40 C41 121.1(3) . no
C39 C41 C40 117.6(3) . no
C39 C41 C42 121.0(3) . no
C40 C41 C42 121.3(3) . no
C41 C42 C43B 118.2(8) . no
C41 C42 C43 109.0(7) . no
C42 C43 C44 120.1(10) . no
C42 C43B C44B 116.3(13) . no
C43 C44 C45 116.2(7) . no
C43B C44B C45B 112.9(11) . no
C5 C46 C48 122.1(2) . no
C47 C46 C48 118.2(2) . no
C5 C46 C47 119.8(2) . no
C46 C47 C49 121.4(2) . no
C46 C48 C50 120.6(2) . no
C47 C49 C51 121.0(3) . no
C48 C50 C51 121.6(2) . no
C49 C51 C50 117.3(2) . no
C49 C51 C52 121.4(3) . no
C50 C51 C52 121.3(3) . no
C51 C52 C53 114.2(2) . no
C52 C53 C54 111.5(3) . no
C52 C53 C54B 129.0(8) . no
C53 C54 C55 111.7(4) . no
C53 C54B C55B 93.2(12) . no
Fe1 C56 O1 179.0(3) . yes
C6 C7 H7 119.00 . no
C9 C7 H7 119.00 . no
C6 C8 H8 120.00 . no
C10 C8 H8 120.00 . no
C7 C9 H9 119.00 . no
C11 C9 H9 119.00 . no
C8 C10 H10 119.00 . no
C11 C10 H10 119.00 . no
C11 C12 H12A 108.00 . no
C11 C12 H12B 108.00 . no
C11 C12 H12C 110.00 . no
C11 C12 H12D 109.00 . no
C13 C12 H12A 108.00 . no
C13 C12 H12B 108.00 . no
H12A C12 H12B 107.00 . no
C13B C12 H12C 109.00 . no
C13B C12 H12D 110.00 . no
H12C C12 H12D 108.00 . no
C12 C13 H13A 109.00 . no
C12 C13 H13B 109.00 . no
C14 C13 H13A 109.00 . no
C14 C13 H13B 109.00 . no
H13A C13 H13B 108.00 . no
H13C C13B H13D 107.00 . no
C12 C13B H13C 108.00 . no
C12 C13B H13D 108.00 . no
C14B C13B H13C 108.00 . no
C14B C13B H13D 108.00 . no
C15 C14 H14A 109.00 . no
C15 C14 H14B 109.00 . no
C13 C14 H14B 109.00 . no
C13 C14 H14A 109.00 . no
H14A C14 H14B 108.00 . no
C13B C14B H14C 109.00 . no
C13B C14B H14D 109.00 . no
H14C C14B H14D 108.00 . no
C15B C14B H14D 109.00 . no
C15B C14B H14C 109.00 . no
C14 C15 H15C 109.00 . no
C14 C15 H15B 109.00 . no
H15B C15 H15C 110.00 . no
H15A C15 H15B 110.00 . no
H15A C15 H15C 109.00 . no
C14 C15 H15A 109.00 . no
C14B C15B H15D 109.00 . no
C14B C15B H15E 109.00 . no
C14B C15B H15F 109.00 . no
H15D C15B H15E 109.00 . no
H15D C15B H15F 109.00 . no
H15E C15B H15F 110.00 . no
C19 C17 H17 120.00 . no
C16 C17 H17 120.00 . no
C16 C18 H18 120.00 . no
C20 C18 H18 120.00 . no
C21 C19 H19 119.00 . no
C17 C19 H19 120.00 . no
C18 C20 H20 119.00 . no
C21 C20 H20 119.00 . no
H22A C22 H22B 108.00 . no
C21 C22 H22B 109.00 . no
C21 C22 H22A 109.00 . no
C23 C22 H22A 109.00 . no
C23 C22 H22B 109.00 . no
H23A C23 H23B 108.00 . no
C24 C23 H23B 109.00 . no
C22 C23 H23A 109.00 . no
C22 C23 H23B 109.00 . no
C24 C23 H23A 109.00 . no
C23 C24 H24B 109.00 . no
C25 C24 H24A 109.00 . no
C25 C24 H24B 109.00 . no
H24A C24 H24B 108.00 . no
C23 C24 H24A 109.00 . no
C24 C25 H25B 109.00 . no
C24 C25 H25C 110.00 . no
C24 C25 H25A 110.00 . no
H25A C25 H25C 109.00 . no
H25B C25 H25C 109.00 . no
H25A C25 H25B 109.00 . no
C26 C27 H27 120.00 . no
C29 C27 H27 120.00 . no
C26 C28 H28 120.00 . no
C30 C28 H28 120.00 . no
C27 C29 H29 119.00 . no
C31 C29 H29 120.00 . no
C28 C30 H30 119.00 . no
C31 C30 H30 119.00 . no
C31 C32 H32A 110.00 . no
C31 C32 H32B 110.00 . no
C31 C32 H32C 108.00 . no
C31 C32 H32D 108.00 . no
C33 C32 H32A 110.00 . no
C33 C32 H32B 110.00 . no
H32A C32 H32B 108.00 . no
C33A C32 H32C 108.00 . no
C33A C32 H32D 108.00 . no
H32C C32 H32D 107.00 . no
C32 C33 H33A 109.00 . no
C34 C33 H33A 109.00 . no
C34 C33 H33B 109.00 . no
H33A C33 H33B 108.00 . no
C32 C33 H33B 109.00 . no
C34A C33A H33D 107.00 . no
H33C C33A H33D 107.00 . no
C32 C33A H33C 107.00 . no
C32 C33A H33D 107.00 . no
C34A C33A H33C 107.00 . no
C35 C34 H34B 109.00 . no
H34A C34 H34B 108.00 . no
C35 C34 H34A 109.00 . no
C33 C34 H34A 109.00 . no
C33 C34 H34B 109.00 . no
C33A C34A H35D 108.00 . no
C35A C34A H35E 108.00 . no
H35D C34A H35E 108.00 . no
C35A C34A H35D 108.00 . no
C33A C34A H35E 108.00 . no
H35A C35 H35B 110.00 . no
C34 C35 H35C 109.00 . no
C34 C35 H35A 110.00 . no
H35A C35 H35C 109.00 . no
H35B C35 H35C 109.00 . no
C34 C35 H35B 109.00 . no
H34C C35A H34E 110.00 . no
C34A C35A H34C 109.00 . no
C34A C35A H34D 110.00 . no
C34A C35A H34E 109.00 . no
H34C C35A H34D 110.00 . no
H34D C35A H34E 109.00 . no
C36 C37 H37 120.00 . no
C39 C37 H37 119.00 . no
C36 C38 H38 119.00 . no
C40 C38 H38 119.00 . no
C37 C39 H39 119.00 . no
C41 C39 H39 119.00 . no
C38 C40 H40 119.00 . no
C41 C40 H40 119.00 . no
C41 C42 H42A 110.00 . no
C41 C42 H42B 110.00 . no
C41 C42 H42C 108.00 . no
C41 C42 H42D 108.00 . no
C43 C42 H42A 110.00 . no
C43 C42 H42B 110.00 . no
H42A C42 H42B 108.00 . no
C43B C42 H42C 112.00 . no
C43B C42 H42D 103.00 . no
H42C C42 H42D 107.00 . no
C42 C43 H43A 107.00 . no
C42 C43 H43B 107.00 . no
C44 C43 H43A 107.00 . no
C44 C43 H43B 107.00 . no
H43A C43 H43B 107.00 . no
C42 C43B H43D 108.00 . no
C44B C43B H43C 108.00 . no
C42 C43B H43C 108.00 . no
H43C C43B H43D 107.00 . no
C44B C43B H43D 108.00 . no
C43 C44 H44B 108.00 . no
C43 C44 H44A 108.00 . no
C45 C44 H44B 108.00 . no
H44A C44 H44B 107.00 . no
C45 C44 H44A 108.00 . no
C43B C44B H44C 109.00 . no
C43B C44B H44D 109.00 . no
H44C C44B H44D 108.00 . no
C45B C44B H44C 109.00 . no
C45B C44B H44D 109.00 . no
C44 C45 H45A 109.00 . no
C44 C45 H45B 110.00 . no
C44 C45 H45C 109.00 . no
H45A C45 H45B 109.00 . no
H45B C45 H45C 109.00 . no
H45A C45 H45C 109.00 . no
C44B C45B H45E 109.00 . no
C44B C45B H45F 109.00 . no
H45D C45B H45F 109.00 . no
H45E C45B H45F 110.00 . no
H45D C45B H45E 110.00 . no
C44B C45B H45D 109.00 . no
C46 C47 H47 119.00 . no
C49 C47 H47 119.00 . no
C46 C48 H48 120.00 . no
C50 C48 H48 120.00 . no
C47 C49 H49 119.00 . no
C51 C49 H49 120.00 . no
C48 C50 H50 119.00 . no
C51 C50 H50 119.00 . no
C51 C52 H52A 109.00 . no
C51 C52 H52B 109.00 . no
C53 C52 H52A 109.00 . no
C53 C52 H52B 109.00 . no
H52A C52 H52B 108.00 . no
C52 C53 H53C 105.00 . no
C52 C53 H53D 105.00 . no
H53A C53 H53B 108.00 . no
H53C C53 H53D 106.00 . no
C52 C53 H53A 109.00 . no
C52 C53 H53B 109.00 . no
C53 C54 H54A 109.00 . no
C55 C54 H54B 109.00 . no
C53 C54 H54B 109.00 . no
C55 C54 H54A 109.00 . no
H54A C54 H54B 108.00 . no
C53 C54B H54C 113.00 . no
C53 C54B H54D 113.00 . no
C55B C54B H54D 113.00 . no
H54C C54B H54D 111.00 . no
C55B C54B H54C 113.00 . no
C54 C55 H55A 109.00 . no
C54 C55 H55B 109.00 . no
C54 C55 H55C 109.00 . no
H55A C55 H55B 109.00 . no
H55A C55 H55C 110.00 . no
H55B C55 H55C 109.00 . no
C54B C55B H55D 109.00 . no
C54B C55B H55E 110.00 . no
C54B C55B H55F 110.00 . no
H55D C55B H55E 109.00 . no
H55D C55B H55F 109.00 . no
H55E C55B H55F 110.00 . no

loop_
_geom_bond_atom_site_label_1
_geom_bond_atom_site_label_2
_geom_bond_distance
_geom_bond_site_symmetry_2
_geom_bond_publ_flag
Fe1 S1 2.2219(7) . yes
Fe1 S2 2.2219(8) . yes
Fe1 C1 2.201(2) . yes
Fe1 C2 2.162(2) . yes
Fe1 C3 2.180(2) . yes
Fe1 C4 2.135(3) . yes
Fe1 C5 2.129(2) . yes
Fe1 C56 1.759(3) . yes
S1 S2 1.9964(9) 3_756 yes
O1 C56 1.143(3) . yes
C1 C2 1.435(3) . no
C1 C5 1.426(3) . no
C1 C6 1.485(3) . no
C2 C3 1.446(4) . no
C2 C16 1.485(3) . no
C3 C4 1.429(3) . no
C3 C26 1.485(3) . no
C4 C5 1.448(3) . no
C4 C36 1.489(4) . no
C5 C46 1.491(3) . no
C6 C7 1.391(3) . no
C6 C8 1.392(4) . no
C7 C9 1.383(4) . no
C8 C10 1.378(4) . no
C9 C11 1.384(4) . no
C10 C11 1.393(4) . no
C11 C12 1.512(4) . no
C12 C13 1.497(6) . no
C12 C13B 1.666(8) . no
C13 C14 1.524(11) . no
C13B C14B 1.480(16) . no
C14 C15 1.498(12) . no
C14B C15B 1.503(14) . no
C16 C18 1.389(3) . no
C16 C17 1.390(3) . no
C17 C19 1.387(4) . no
C18 C20 1.384(4) . no
C19 C21 1.393(4) . no
C20 C21 1.379(3) . no
C21 C22 1.511(4) . no
C22 C23 1.524(4) . no
C23 C24 1.520(4) . no
C24 C25 1.502(5) . no
C26 C28 1.402(4) . no
C26 C27 1.388(3) . no
C27 C29 1.387(4) . no
C28 C30 1.390(4) . no
C29 C31 1.378(4) . no
C30 C31 1.388(4) . no
C31 C32 1.514(4) . no
C32 C33 1.569(6) . no
C32 C33A 1.475(11) . no
C33 C34 1.475(6) . no
C33A C34A 1.498(18) . no
C34 C35 1.505(7) . no
C34A C35A 1.493(17) . no
C36 C37 1.385(4) . no
C36 C38 1.377(4) . no
C37 C39 1.389(4) . no
C38 C40 1.391(5) . no
C39 C41 1.383(4) . no
C40 C41 1.380(4) . no
C41 C42 1.515(4) . no
C42 C43 1.480(15) . no
C42 C43B 1.59(2) . no
C43 C44 1.552(16) . no
C43B C44B 1.54(2) . no
C44 C45 1.469(8) . no
C44B C45B 1.549(15) . no
C46 C48 1.388(3) . no
C46 C47 1.381(4) . no
C47 C49 1.387(4) . no
C48 C50 1.387(3) . no
C49 C51 1.392(4) . no
C50 C51 1.394(4) . no
C51 C52 1.506(4) . no
C52 C53 1.500(5) . no
C53 C54B 1.468(19) . no
C53 C54 1.566(6) . no
C54 C55 1.520(8) . no
C54B C55B 1.44(3) . no
C7 H7 0.9300 . no
C8 H8 0.9300 . no
C9 H9 0.9300 . no
C10 H10 0.9300 . no
C12 H12A 0.9700 . no
C12 H12B 0.9700 . no
C12 H12C 0.9700 . no
C12 H12D 0.9700 . no
C13 H13A 0.9700 . no
C13 H13B 0.9700 . no
C13B H13C 0.9700 . no
C13B H13D 0.9700 . no
C14 H14B 0.9700 . no
C14 H14A 0.9700 . no
C14B H14C 0.9700 . no
C14B H14D 0.9700 . no
C15 H15B 0.9600 . no
C15 H15A 0.9600 . no
C15 H15C 0.9600 . no
C15B H15F 0.9600 . no
C15B H15D 0.9600 . no
C15B H15E 0.9600 . no
C17 H17 0.9300 . no
C18 H18 0.9300 . no
C19 H19 0.9300 . no
C20 H20 0.9300 . no
C22 H22A 0.9700 . no
C22 H22B 0.9700 . no
C23 H23A 0.9700 . no
C23 H23B 0.9700 . no
C24 H24A 0.9700 . no
C24 H24B 0.9700 . no
C25 H25A 0.9600 . no
C25 H25B 0.9600 . no
C25 H25C 0.9600 . no
C27 H27 0.9300 . no
C28 H28 0.9300 . no
C29 H29 0.9300 . no
C30 H30 0.9300 . no
C32 H32C 0.9700 . no
C32 H32A 0.9700 . no
C32 H32B 0.9700 . no
C32 H32D 0.9700 . no
C33 H33A 0.9700 . no
C33 H33B 0.9700 . no
C33A H33C 0.9700 . no
C33A H33D 0.9700 . no
C34 H34A 0.9700 . no
C34 H34B 0.9700 . no
C34A H35D 0.9700 . no
C34A H35E 0.9700 . no
C35 H35A 0.9600 . no
C35 H35B 0.9600 . no
C35 H35C 0.9600 . no
C35A H34C 0.9600 . no
C35A H34D 0.9600 . no
C35A H34E 0.9600 . no
C37 H37 0.9300 . no
C38 H38 0.9300 . no
C39 H39 0.9300 . no
C40 H40 0.9300 . no
C42 H42B 0.9700 . no
C42 H42A 0.9700 . no
C42 H42D 0.9700 . no
C42 H42C 0.9700 . no
C43 H43A 0.9700 . no
C43 H43B 0.9700 . no
C43B H43C 0.9700 . no
C43B H43D 0.9700 . no
C44 H44A 0.9700 . no
C44 H44B 0.9700 . no
C44B H44D 0.9700 . no
C44B H44C 0.9700 . no
C45 H45B 0.9600 . no
C45 H45A 0.9600 . no
C45 H45C 0.9600 . no
C45B H45E 0.9600 . no
C45B H45F 0.9600 . no
C45B H45D 0.9600 . no
C47 H47 0.9300 . no
C48 H48 0.9300 . no
C49 H49 0.9300 . no
C50 H50 0.9300 . no
C52 H52A 0.9700 . no
C52 H52B 0.9700 . no
C53 H53B 0.9700 . no
C53 H53A 0.9700 . no
C53 H53C 0.9700 . no
C53 H53D 0.9700 . no
C54 H54A 0.9700 . no
C54 H54B 0.9700 . no
C54B H54C 0.9700 . no
C54B H54D 0.9700 . no
C55 H55B 0.9600 . no
C55 H55C 0.9600 . no
C55 H55A 0.9600 . no
C55B H55D 0.9600 . no
C55B H55E 0.9600 . no
C55B H55F 0.9600 . no

loop_
_geom_hbond_atom_site_label_D
_geom_hbond_atom_site_label_H
_geom_hbond_atom_site_label_A
_geom_hbond_distance_DH
_geom_hbond_distance_HA
_geom_hbond_distance_DA
_geom_hbond_angle_DHA
_geom_hbond_publ_flag
C8 H8 S2 0.9300 2.6700 3.179(3) 115.00 yes
C18 H18 S1 0.9300 2.8000 3.630(3) 149.00 yes
C28 H28 S1 0.9300 2.8400 3.161(3) 102.00 yes

loop_
_geom_torsion_atom_site_label_1
_geom_torsion_atom_site_label_2
_geom_torsion_atom_site_label_3
_geom_torsion_atom_site_label_4
_geom_torsion
_geom_torsion_site_symmetry_3
_geom_torsion_site_symmetry_4
_geom_torsion_publ_flag
S2 Fe1 S1 S2 -53.85(4) . 3_756 no
C1 Fe1 S1 S2 -153.52(11) . 3_756 no
C2 Fe1 S1 S2 -154.93(8) . 3_756 no
C3 Fe1 S1 S2 170.34(8) . 3_756 no
C4 Fe1 S1 S2 136.57(7) . 3_756 no
C5 Fe1 S1 S2 137.03(12) . 3_756 no
C56 Fe1 S1 S2 34.88(10) . 3_756 no
C2 Fe1 C4 C36 -161.8(3) . . no
S1 Fe1 S2 S1 54.01(4) . 3_756 no
C1 Fe1 S2 S1 -161.95(7) . 3_756 no
C2 Fe1 S2 S1 160.91(7) . 3_756 no
C3 Fe1 S2 S1 149.54(9) . 3_756 no
C4 Fe1 S2 S1 -147.58(14) . 3_756 no
C5 Fe1 S2 S1 -132.58(7) . 3_756 no
C56 Fe1 S2 S1 -36.13(9) . 3_756 no
S1 Fe1 C1 C2 -2.2(2) . . no
S2 Fe1 C1 C2 -105.71(13) . . no
C3 Fe1 C1 C2 38.69(14) . . no
C4 Fe1 C1 C2 81.70(15) . . no
C5 Fe1 C1 C2 120.7(2) . . no
C56 Fe1 C1 C2 167.45(16) . . no
S1 Fe1 C1 C5 -122.85(14) . . no
S2 Fe1 C1 C5 133.63(13) . . no
C2 Fe1 C1 C5 -120.7(2) . . no
C3 Fe1 C1 C5 -81.97(15) . . no
C4 Fe1 C1 C5 -38.96(14) . . no
C56 Fe1 C1 C5 46.79(19) . . no
S1 Fe1 C1 C6 119.0(2) . . no
S2 Fe1 C1 C6 15.5(2) . . no
C2 Fe1 C1 C6 121.2(3) . . no
C3 Fe1 C1 C6 159.9(3) . . no
C4 Fe1 C1 C6 -157.1(3) . . no
C5 Fe1 C1 C6 -118.2(3) . . no
C56 Fe1 C1 C6 -71.4(3) . . no
C2 Fe1 C5 C4 -80.89(14) . . no
C3 Fe1 C5 C4 -37.86(13) . . no
C56 Fe1 C5 C4 99.65(15) . . no
S1 Fe1 C5 C46 -120.1(2) . . no
S2 Fe1 C5 C46 71.6(2) . . no
C1 Fe1 C5 C46 123.7(3) . . no
C2 Fe1 C5 C46 159.7(2) . . no
C3 Fe1 C5 C46 -157.3(2) . . no
C4 Fe1 C5 C46 -119.4(3) . . no
C56 Fe1 C5 C46 -19.8(2) . . no
C4 Fe1 C2 C1 -79.85(15) . . no
C5 Fe1 C2 C1 -36.02(14) . . no
S1 Fe1 C2 C3 -64.93(13) . . no
S2 Fe1 C2 C3 -167.32(12) . . no
C1 Fe1 C2 C3 116.42(19) . . no
C4 Fe1 C2 C3 36.57(13) . . no
C5 Fe1 C2 C3 80.40(14) . . no
S1 Fe1 C2 C16 55.6(2) . . no
S2 Fe1 C2 C16 -46.8(2) . . no
C1 Fe1 C2 C16 -123.1(3) . . no
C3 Fe1 C2 C16 120.5(3) . . no
S1 Fe1 C3 C2 118.85(12) . . no
S1 Fe1 C2 C1 178.65(12) . . no
S2 Fe1 C2 C1 76.26(13) . . no
C3 Fe1 C2 C1 -116.42(19) . . no
C56 Fe1 C4 C36 31.4(2) . . no
C5 Fe1 C3 C2 -80.86(14) . . no
C56 Fe1 C3 C2 -153.80(16) . . no
S1 Fe1 C3 C4 -121.43(13) . . no
S2 Fe1 C3 C4 137.83(12) . . no
C1 Fe1 C3 C4 81.53(14) . . no
C2 Fe1 C3 C4 119.72(19) . . no
C5 Fe1 C3 C4 38.86(14) . . no
C56 Fe1 C3 C4 -34.1(2) . . no
S1 Fe1 C3 C26 -0.9(2) . . no
S2 Fe1 C3 C26 -101.6(2) . . no
C4 Fe1 C2 C16 157.1(2) . . no
C5 Fe1 C2 C16 -159.1(2) . . no
C3 Fe1 C4 C36 -125.0(3) . . no
C5 Fe1 C4 C36 118.1(3) . . no
C4 Fe1 C3 C2 -119.72(19) . . no
S2 Fe1 C4 C3 -95.13(17) . . no
C1 Fe1 C4 C3 -79.24(14) . . no
C2 Fe1 C4 C3 -36.80(13) . . no
C5 Fe1 C4 C3 -116.95(19) . . no
C56 Fe1 C4 C3 156.36(15) . . no
S1 Fe1 C4 C5 179.60(11) . . no
S2 Fe1 C4 C5 21.8(2) . . no
C1 Fe1 C4 C5 37.70(13) . . no
C2 Fe1 C4 C5 80.15(14) . . no
C3 Fe1 C4 C5 116.95(19) . . no
C1 Fe1 C3 C26 -157.9(3) . . no
C2 Fe1 C3 C26 -119.7(3) . . no
S2 Fe1 C3 C2 18.11(17) . . no
C1 Fe1 C3 C2 -38.18(13) . . no
C56 Fe1 C3 C26 86.5(3) . . no
C56 Fe1 C5 C1 -143.45(16) . . no
S1 Fe1 C5 C4 -0.7(2) . . no
S1 Fe1 C5 C1 116.22(15) . . no
S2 Fe1 C5 C1 -52.09(14) . . no
C2 Fe1 C5 C1 36.01(14) . . no
C3 Fe1 C5 C1 79.05(15) . . no
C4 Fe1 C5 C1 116.90(19) . . no
S1 Fe1 C4 C3 62.66(13) . . no
S1 Fe1 C4 C36 -62.3(2) . . no
S2 Fe1 C5 C4 -168.99(11) . . no
C56 Fe1 C4 C5 -86.70(15) . . no
C1 Fe1 C4 C36 155.8(3) . . no
C4 Fe1 C3 C26 120.6(3) . . no
C5 Fe1 C3 C26 159.4(3) . . no
S2 Fe1 C4 C36 139.88(18) . . no
C1 Fe1 C5 C4 -116.90(19) . . no
Fe1 S1 S2 Fe1 62.80(5) 3_756 3_756 no
Fe1 C1 C5 C46 -124.2(2) . . no
C2 C1 C5 C46 178.0(2) . . no
C6 C1 C5 C46 5.0(4) . . no
C6 C1 C5 Fe1 129.2(2) . . no
C2 C1 C5 C4 4.3(2) . . no
Fe1 C1 C5 C4 62.19(15) . . no
C2 C1 C6 C8 44.4(3) . . no
C5 C1 C6 C7 39.9(3) . . no
C6 C1 C5 C4 -168.6(2) . . no
C5 C1 C6 C8 -144.0(2) . . no
Fe1 C1 C6 C7 132.4(2) . . no
Fe1 C1 C6 C8 -51.5(3) . . no
C2 C1 C6 C7 -131.8(2) . . no
C6 C1 C2 C16 -7.1(4) . . no
C6 C1 C2 C3 167.1(2) . . no
C5 C1 C2 C16 -180.0(2) . . no
C5 C1 C2 Fe1 57.08(15) . . no
Fe1 C1 C2 C3 -62.84(15) . . no
Fe1 C1 C2 C16 123.0(2) . . no
C5 C1 C2 C3 -5.8(2) . . no
C2 C1 C5 Fe1 -57.85(15) . . no
C6 C1 C2 Fe1 -130.1(2) . . no
C16 C2 C3 C4 179.3(2) . . no
C3 C2 C16 C18 62.1(3) . . no
C16 C2 C3 C26 4.4(4) . . no
C16 C2 C3 Fe1 -122.2(2) . . no
Fe1 C2 C16 C18 -29.9(3) . . no
C1 C2 C16 C17 58.9(3) . . no
Fe1 C2 C16 C17 153.7(2) . . no
C3 C2 C16 C17 -114.3(3) . . no
C1 C2 C3 C26 -169.9(2) . . no
C1 C2 C3 Fe1 63.54(15) . . no
Fe1 C2 C3 C26 126.6(2) . . no
C1 C2 C3 C4 5.0(2) . . no
Fe1 C2 C3 C4 -58.53(16) . . no
C1 C2 C16 C18 -124.7(3) . . no
C26 C3 C4 Fe1 -126.1(2) . . no
C26 C3 C4 C5 172.5(2) . . no
C2 C3 C4 C5 -2.3(3) . . no
C2 C3 C4 C36 -170.7(2) . . no
C4 C3 C26 C27 -137.7(3) . . no
C4 C3 C26 C28 38.1(4) . . no
C26 C3 C4 C36 4.1(4) . . no
Fe1 C3 C26 C27 129.5(2) . . no
Fe1 C3 C26 C28 -54.8(3) . . no
C2 C3 C26 C27 36.3(4) . . no
C2 C3 C26 C28 -147.9(2) . . no
C2 C3 C4 Fe1 59.09(16) . . no
Fe1 C3 C4 C5 -61.43(16) . . no
Fe1 C3 C4 C36 130.2(2) . . no
C3 C4 C5 C1 -1.2(3) . . no
C3 C4 C5 Fe1 63.01(16) . . no
C36 C4 C5 C1 167.7(2) . . no
C3 C4 C5 C46 -175.0(2) . . no
C36 C4 C5 Fe1 -128.1(2) . . no
Fe1 C4 C36 C38 -35.4(4) . . no
C3 C4 C36 C37 50.4(3) . . no
C3 C4 C36 C38 -135.8(3) . . no
C5 C4 C36 C37 -116.2(3) . . no
C5 C4 C36 C38 57.6(4) . . no
C36 C4 C5 C46 -6.1(4) . . no
Fe1 C4 C36 C37 150.84(19) . . no
Fe1 C4 C5 C1 -64.24(16) . . no
Fe1 C4 C5 C46 122.0(2) . . no
Fe1 C5 C46 C47 144.5(2) . . no
Fe1 C5 C46 C48 -37.5(3) . . no
C1 C5 C46 C47 -118.8(3) . . no
C1 C5 C46 C48 59.2(3) . . no
C4 C5 C46 C47 53.8(3) . . no
C4 C5 C46 C48 -128.2(3) . . no
C1 C6 C7 C9 177.1(2) . . no
C8 C6 C7 C9 0.7(3) . . no
C1 C6 C8 C10 -179.0(2) . . no
C7 C6 C8 C10 -2.8(3) . . no
C6 C7 C9 C11 2.0(4) . . no
C6 C8 C10 C11 2.4(4) . . no
C7 C9 C11 C10 -2.4(4) . . no
C7 C9 C11 C12 176.1(3) . . no
C8 C10 C11 C9 0.3(4) . . no
C8 C10 C11 C12 -178.3(3) . . no
C9 C11 C12 C13 15.4(5) . . no
C10 C11 C12 C13 -166.1(3) . . no
C11 C12 C13 C14 71.3(7) . . no
C12 C13 C14 C15 62.4(8) . . no
C2 C16 C17 C19 174.3(2) . . no
C18 C16 C17 C19 -2.2(4) . . no
C2 C16 C18 C20 -175.2(2) . . no
C17 C16 C18 C20 1.2(4) . . no
C16 C17 C19 C21 1.0(4) . . no
C16 C18 C20 C21 0.9(4) . . no
C17 C19 C21 C20 1.1(4) . . no
C17 C19 C21 C22 -177.3(3) . . no
C18 C20 C21 C19 -2.0(4) . . no
C18 C20 C21 C22 176.4(3) . . no
C19 C21 C22 C23 75.5(4) . . no
C20 C21 C22 C23 -102.8(3) . . no
C21 C22 C23 C24 175.1(3) . . no
C22 C23 C24 C25 174.8(3) . . no
C3 C26 C27 C29 175.6(2) . . no
C28 C26 C27 C29 -0.3(4) . . no
C3 C26 C28 C30 -175.7(2) . . no
C27 C26 C28 C30 0.1(4) . . no
C26 C27 C29 C31 0.5(4) . . no
C26 C28 C30 C31 0.0(4) . . no
C27 C29 C31 C30 -0.4(4) . . no
C27 C29 C31 C32 177.9(3) . . no
C28 C30 C31 C29 0.2(4) . . no
C28 C30 C31 C32 -178.2(3) . . no
C29 C31 C32 C33 -81.7(4) . . no
C30 C31 C32 C33 96.6(4) . . no
C31 C32 C33 C34 -177.6(3) . . no
C32 C33 C34 C35 175.2(4) . . no
C4 C36 C37 C39 173.6(2) . . no
C38 C36 C37 C39 -0.5(4) . . no
C4 C36 C38 C40 -173.9(3) . . no
C37 C36 C38 C40 -0.1(5) . . no
C36 C37 C39 C41 1.0(4) . . no
C36 C38 C40 C41 0.1(5) . . no
C37 C39 C41 C40 -0.9(4) . . no
C37 C39 C41 C42 -178.1(3) . . no
C38 C40 C41 C39 0.3(5) . . no
C38 C40 C41 C42 177.5(3) . . no
C39 C41 C42 C43 84.7(7) . . no
C40 C41 C42 C43 -92.4(7) . . no
C41 C42 C43 C44 61.1(11) . . no
C42 C43 C44 C45 64.6(13) . . no
C5 C46 C47 C49 177.8(2) . . no
C48 C46 C47 C49 -0.3(4) . . no
C5 C46 C48 C50 -178.4(2) . . no
C47 C46 C48 C50 -0.4(4) . . no
C46 C47 C49 C51 0.3(4) . . no
C46 C48 C50 C51 1.1(4) . . no
C47 C49 C51 C50 0.3(4) . . no
C47 C49 C51 C52 -177.3(3) . . no
C48 C50 C51 C49 -1.0(4) . . no
C48 C50 C51 C52 176.6(3) . . no
C49 C51 C52 C53 83.8(3) . . no
C50 C51 C52 C53 -93.7(3) . . no
C51 C52 C53 C54 170.4(4) . . no
C52 C53 C54 C55 -172.1(4) . . no
